data_2225518
loop_
_publ_author_name
'Kremer, Adrian'
'Norberg, Bernadette'
'Krief, Alain'
'Wouters, Johan'

_publ_section_title
;
 <i>endo</i>-3,3-Dimethyl-4-oxobicyclo[3.1.0]hexan-2-yl
 methanesulfonate
;
_journal_coeditor_code DN2550
_journal_issue 4
_journal_name_full 'Acta Crystallographica Section E'
_journal_page_first o948
_journal_paper_doi 10.1107/S1600536810010901
_journal_volume 66
_journal_year 2010
_chemical_formula_iupac 'C9 H14 O4 S'
_chemical_formula_moiety 'C9 H14 O4 S'
_chemical_formula_sum 'C9 H14 O4 S'
_chemical_formula_weight 218.27
_chemical_name_systematic
;
<i>endo</i>-3,3-Dimethyl-4-oxobicyclo[3.1.0]hexan-2-yl methanesulfonate
;
_space_group_IT_number 2
_symmetry_cell_setting triclinic
_symmetry_space_group_name_Hall '-P 1'
_symmetry_space_group_name_H-M 'P -1'
_atom_sites_solution_hydrogens geom
_atom_sites_solution_primary direct
_atom_sites_solution_secondary difmap
_audit_creation_method SHELXL-97
_cell_angle_alpha 84.290(4)
_cell_angle_beta 79.531(4)
_cell_angle_gamma 72.070(5)
_cell_formula_units_Z 2
_cell_length_a 5.8558(3)
_cell_length_b 7.7497(4)
_cell_length_c 12.2527(6)
_cell_measurement_reflns_used 2686
_cell_measurement_temperature 293(2)
_cell_measurement_theta_max 32.5554
_cell_measurement_theta_min 3.1673
_cell_volume 519.66(5)
_computing_cell_refinement
;
CrysAlis Pro (Oxford Diffraction, 2009)
;
_computing_data_collection
;
CrysAlis Pro (Oxford Diffraction, 2009)
;
_computing_data_reduction 'CrysAlis Pro (Oxford Diffraction, 2009)'
_computing_molecular_graphics 'ORTEPIII (Burnett & Johnson, 1996) and PLATON (Spek, 2009)'
_computing_publication_material 'SHELXL97 (Sheldrick, 2008)'
_computing_structure_refinement 'SHELXL97 (Sheldrick, 2008)'
_computing_structure_solution 'SHELXS97 (Sheldrick, 2008)'
_diffrn_ambient_temperature 293(2)
_diffrn_detector_area_resol_mean 10.3712
_diffrn_measured_fraction_theta_full 0.999
_diffrn_measured_fraction_theta_max 0.903
_diffrn_measurement_device_type
;
Oxford Diffraction Xcalibur diffractometer with a Ruby
(Gemini ultra Mo) detector
;
_diffrn_measurement_method '\w scans'
_diffrn_radiation_monochromator graphite
_diffrn_radiation_source 'fine-focus sealed tube'
_diffrn_radiation_type MoK\a
_diffrn_radiation_wavelength 0.71073
_diffrn_reflns_av_R_equivalents 0.0189
_diffrn_reflns_av_sigmaI/netI 0.0385
_diffrn_reflns_limit_h_max 8
_diffrn_reflns_limit_h_min -8
_diffrn_reflns_limit_k_max 11
_diffrn_reflns_limit_k_min -8
_diffrn_reflns_limit_l_max 18
_diffrn_reflns_limit_l_min -18
_diffrn_reflns_number 6128
_diffrn_reflns_theta_full 25.00
_diffrn_reflns_theta_max 32.63
_diffrn_reflns_theta_min 3.17
_exptl_absorpt_coefficient_mu 0.298
_exptl_absorpt_correction_T_max 0.9660
_exptl_absorpt_correction_T_min 0.9037
_exptl_absorpt_correction_type multi-scan
_exptl_absorpt_process_details
;
(CrysAlis Pro; Oxford Diffraction, 2009)
;
_exptl_crystal_colour colorless
_exptl_crystal_density_diffrn 1.395
_exptl_crystal_density_method 'not measured'
_exptl_crystal_description prism
_exptl_crystal_F_000 232
_exptl_crystal_size_max 0.35
_exptl_crystal_size_mid 0.14
_exptl_crystal_size_min 0.12
_refine_diff_density_max 0.358
_refine_diff_density_min -0.308
_refine_ls_extinction_method none
_refine_ls_goodness_of_fit_ref 0.987
_refine_ls_hydrogen_treatment constr
_refine_ls_matrix_type full
_refine_ls_number_parameters 130
_refine_ls_number_reflns 3432
_refine_ls_number_restraints 0
_refine_ls_restrained_S_all 0.987
_refine_ls_R_factor_all 0.0712
_refine_ls_R_factor_gt 0.0457
_refine_ls_shift/su_max 0.000
_refine_ls_shift/su_mean 0.000
_refine_ls_structure_factor_coef Fsqd
_refine_ls_weighting_details 'calc w=1/[\s^2^(Fo^2^)+(0.0721P)^2^+0.0000P] where P=(Fo^2^+2Fc^2^)/3'
_refine_ls_weighting_scheme calc
_refine_ls_wR_factor_gt 0.1224
_refine_ls_wR_factor_ref 0.1295
_reflns_number_gt 2283
_reflns_number_total 3432
_reflns_threshold_expression I>2\s(I)
_cod_data_source_file dn2550.cif
_cod_data_source_block I
_cod_database_code 2225518
_cod_database_fobs_code 2225518

loop_
_symmetry_equiv_pos_as_xyz
'x, y, z'
'-x, -y, -z'

loop_
_atom_site_type_symbol
_atom_site_label
_atom_site_fract_x
_atom_site_fract_y
_atom_site_fract_z
_atom_site_U_iso_or_equiv
_atom_site_adp_type
_atom_site_calc_flag
_atom_site_refinement_flags
_atom_site_occupancy
_atom_site_disorder_assembly
_atom_site_disorder_group
C C1 0.1819(3) 0.4668(2) 0.66360(15) 0.0492(4) Uani d . 1 . .
H H1 0.0668 0.4050 0.6508 0.059 Uiso calc R 1 . .
C C2 0.1965(3) 0.6346(2) 0.59887(13) 0.0422(3) Uani d . 1 . .
C C3 0.2668(3) 0.75983(19) 0.66753(13) 0.0377(3) Uani d . 1 . .
C C4 0.2405(3) 0.6746(2) 0.78727(12) 0.0383(3) Uani d . 1 . .
H H4 0.0950 0.7502 0.8323 0.046 Uiso calc R 1 . .
C C5 0.2143(3) 0.4885(2) 0.78131(14) 0.0474(4) Uani d . 1 . .
H H5 0.1187 0.4400 0.8439 0.057 Uiso calc R 1 . .
C C6 0.4088(4) 0.3618(2) 0.70955(15) 0.0534(4) Uani d . 1 . .
H H6A 0.4345 0.2330 0.7265 0.064 Uiso calc R 1 . .
H H6B 0.5558 0.3956 0.6814 0.064 Uiso calc R 1 . .
C C7 0.5212(3) 0.7725(3) 0.61787(15) 0.0556(5) Uani d . 1 . .
H H7A 0.6366 0.6539 0.6194 0.083 Uiso calc R 1 . .
H H7B 0.5646 0.8515 0.6606 0.083 Uiso calc R 1 . .
H H7C 0.5216 0.8202 0.5425 0.083 Uiso calc R 1 . .
C C8 0.0812(4) 0.9504(2) 0.66350(19) 0.0642(5) Uani d . 1 . .
H H8A 0.1226 1.0300 0.7066 0.096 Uiso calc R 1 . .
H H8B -0.0787 0.9425 0.6935 0.096 Uiso calc R 1 . .
H H8C 0.0843 0.9972 0.5879 0.096 Uiso calc R 1 . .
C C9 0.2608(3) 0.7738(2) 1.04091(14) 0.0503(4) Uani d . 1 . .
H H9A 0.2548 0.8619 1.0920 0.075 Uiso calc R 1 . .
H H9B 0.3173 0.6540 1.0740 0.075 Uiso calc R 1 . .
H H9C 0.1012 0.7930 1.0235 0.075 Uiso calc R 1 . .
O O1 0.1502(3) 0.67456(18) 0.50596(10) 0.0606(4) Uani d . 1 . .
O O2 0.4535(2) 0.64888(14) 0.84223(9) 0.0421(3) Uani d . 1 . .
O O3 0.3691(3) 0.97232(17) 0.87030(11) 0.0717(4) Uani d . 1 . .
O O4 0.7018(2) 0.7375(2) 0.94357(12) 0.0761(5) Uani d . 1 . .
S S1 0.45905(8) 0.79673(6) 0.91953(3) 0.04398(14) Uani d . 1 . .

loop_
_atom_site_aniso_label
_atom_site_aniso_U_11
_atom_site_aniso_U_22
_atom_site_aniso_U_33
_atom_site_aniso_U_12
_atom_site_aniso_U_13
_atom_site_aniso_U_23
C1 0.0598(11) 0.0458(9) 0.0546(10) -0.0288(8) -0.0180(8) -0.0019(7)
C2 0.0405(8) 0.0438(8) 0.0452(8) -0.0140(7) -0.0116(6) -0.0025(7)
C3 0.0408(8) 0.0344(7) 0.0426(8) -0.0156(6) -0.0133(6) 0.0027(6)
C4 0.0353(7) 0.0398(8) 0.0421(8) -0.0143(6) -0.0058(6) -0.0031(6)
C5 0.0589(10) 0.0487(9) 0.0438(9) -0.0314(8) -0.0089(7) 0.0059(7)
C6 0.0680(12) 0.0369(8) 0.0601(11) -0.0172(8) -0.0211(9) 0.0017(7)
C7 0.0600(11) 0.0673(12) 0.0508(10) -0.0390(10) -0.0052(8) 0.0036(9)
C8 0.0767(14) 0.0400(9) 0.0783(13) -0.0074(9) -0.0359(11) -0.0025(9)
C9 0.0526(10) 0.0515(10) 0.0414(8) -0.0116(8) 0.0001(7) -0.0030(7)
O1 0.0771(9) 0.0638(8) 0.0499(7) -0.0244(7) -0.0290(6) 0.0015(6)
O2 0.0476(6) 0.0399(6) 0.0409(6) -0.0116(5) -0.0131(5) -0.0061(4)
O3 0.1261(14) 0.0447(7) 0.0544(8) -0.0425(8) -0.0113(8) 0.0004(6)
O4 0.0484(8) 0.1248(13) 0.0661(9) -0.0348(8) -0.0039(6) -0.0363(9)
S1 0.0507(3) 0.0491(2) 0.0385(2) -0.02405(19) -0.00324(16) -0.00920(16)

loop_
_atom_type_symbol
_atom_type_description
_atom_type_scat_dispersion_real
_atom_type_scat_dispersion_imag
_atom_type_scat_source
C C 0.0030 0.0020 'International Tables Vol C Tables 4.2.6.8 and 6.1.1.4'
H H 0.0000 0.0000 'International Tables Vol C Tables 4.2.6.8 and 6.1.1.4'
O O 0.0110 0.0060 'International Tables Vol C Tables 4.2.6.8 and 6.1.1.4'
S S 0.1250 0.1230 'International Tables Vol C Tables 4.2.6.8 and 6.1.1.4'

loop_
_geom_angle_atom_site_label_1
_geom_angle_atom_site_label_2
_geom_angle_atom_site_label_3
_geom_angle_site_symmetry_1
_geom_angle_site_symmetry_3
_geom_angle
_geom_angle_publ_flag
C2 C1 C6 . . 114.72(14) ?
C2 C1 C5 . . 107.13(13) ?
C6 C1 C5 . . 58.06(11) ?
C2 C1 H1 . . 120.3 ?
C6 C1 H1 . . 120.3 ?
C5 C1 H1 . . 120.3 ?
O1 C2 C1 . . 125.52(15) ?
O1 C2 C3 . . 123.47(14) ?
C1 C2 C3 . . 110.94(13) ?
C7 C3 C2 . . 109.53(13) ?
C7 C3 C8 . . 109.33(15) ?
C2 C3 C8 . . 108.62(13) ?
C7 C3 C4 . . 115.62(13) ?
C2 C3 C4 . . 103.93(11) ?
C8 C3 C4 . . 109.53(14) ?
O2 C4 C5 . . 106.44(12) ?
O2 C4 C3 . . 113.84(11) ?
C5 C4 C3 . . 108.08(12) ?
O2 C4 H4 . . 109.5 ?
C5 C4 H4 . . 109.5 ?
C3 C4 H4 . . 109.5 ?
C6 C5 C4 . . 116.56(15) ?
C6 C5 C1 . . 60.38(11) ?
C4 C5 C1 . . 108.34(13) ?
C6 C5 H5 . . 119.1 ?
C4 C5 H5 . . 119.1 ?
C1 C5 H5 . . 119.1 ?
C5 C6 C1 . . 61.56(12) ?
C5 C6 H6A . . 117.6 ?
C1 C6 H6A . . 117.6 ?
C5 C6 H6B . . 117.6 ?
C1 C6 H6B . . 117.6 ?
H6A C6 H6B . . 114.7 ?
C3 C7 H7A . . 109.5 ?
C3 C7 H7B . . 109.5 ?
H7A C7 H7B . . 109.5 ?
C3 C7 H7C . . 109.5 ?
H7A C7 H7C . . 109.5 ?
H7B C7 H7C . . 109.5 ?
C3 C8 H8A . . 109.5 ?
C3 C8 H8B . . 109.5 ?
H8A C8 H8B . . 109.5 ?
C3 C8 H8C . . 109.5 ?
H8A C8 H8C . . 109.5 ?
H8B C8 H8C . . 109.5 ?
S1 C9 H9A . . 109.5 ?
S1 C9 H9B . . 109.5 ?
H9A C9 H9B . . 109.5 ?
S1 C9 H9C . . 109.5 ?
H9A C9 H9C . . 109.5 ?
H9B C9 H9C . . 109.5 ?
C4 O2 S1 . . 120.23(9) ?
O3 S1 O4 . . 119.56(10) ?
O3 S1 O2 . . 110.12(7) ?
O4 S1 O2 . . 103.74(8) ?
O3 S1 C9 . . 108.61(9) ?
O4 S1 C9 . . 108.62(9) ?
O2 S1 C9 . . 105.24(8) ?

loop_
_geom_bond_atom_site_label_1
_geom_bond_atom_site_label_2
_geom_bond_site_symmetry_2
_geom_bond_distance
_geom_bond_publ_flag
C1 C2 . 1.472(2) ?
C1 C6 . 1.503(2) ?
C1 C5 . 1.521(2) ?
C1 H1 . 0.9800 ?
C2 O1 . 1.2066(19) ?
C2 C3 . 1.534(2) ?
C3 C7 . 1.532(2) ?
C3 C8 . 1.543(2) ?
C3 C4 . 1.549(2) ?
C4 O2 . 1.4747(17) ?
C4 C5 . 1.506(2) ?
C4 H4 . 0.9800 ?
C5 C6 . 1.467(3) ?
C5 H5 . 0.9800 ?
C6 H6A . 0.9700 ?
C6 H6B . 0.9700 ?
C7 H7A . 0.9600 ?
C7 H7B . 0.9600 ?
C7 H7C . 0.9600 ?
C8 H8A . 0.9600 ?
C8 H8B . 0.9600 ?
C8 H8C . 0.9600 ?
C9 S1 . 1.7429(17) ?
C9 H9A . 0.9600 ?
C9 H9B . 0.9600 ?
C9 H9C . 0.9600 ?
O2 S1 . 1.5687(11) ?
O3 S1 . 1.4156(14) ?
O4 S1 . 1.4287(14) ?

loop_
_geom_hbond_atom_site_label_D
_geom_hbond_atom_site_label_H
_geom_hbond_atom_site_label_A
_geom_hbond_site_symmetry_A
_geom_hbond_distance_DH
_geom_hbond_distance_HA
_geom_hbond_distance_DA
_geom_hbond_angle_DHA
C4 H4 O4 1_455 0.98 2.48 3.302(4) 141
C9 H9B O2 2_667 0.96 2.54 3.485(2) 169

loop_
_geom_torsion_atom_site_label_1
_geom_torsion_atom_site_label_2
_geom_torsion_atom_site_label_3
_geom_torsion_atom_site_label_4
_geom_torsion_site_symmetry_1
_geom_torsion_site_symmetry_2
_geom_torsion_site_symmetry_3
_geom_torsion_site_symmetry_4
_geom_torsion
_geom_torsion_publ_flag
C6 C1 C2 O1 . . . . 127.22(19) ?
C5 C1 C2 O1 . . . . -170.65(18) ?
C6 C1 C2 C3 . . . . -55.74(19) ?
C5 C1 C2 C3 . . . . 6.39(18) y
O1 C2 C3 C7 . . . . -70.5(2) ?
C1 C2 C3 C7 . . . . 112.43(15) ?
O1 C2 C3 C8 . . . . 48.9(2) ?
C1 C2 C3 C8 . . . . -128.22(16) ?
O1 C2 C3 C4 . . . . 165.44(17) ?
C1 C2 C3 C4 . . . . -11.67(17) y
C7 C3 C4 O2 . . . . 10.41(18) ?
C2 C3 C4 O2 . . . . 130.47(12) ?
C8 C3 C4 O2 . . . . -113.62(15) ?
C7 C3 C4 C5 . . . . -107.61(15) ?
C2 C3 C4 C5 . . . . 12.45(16) y
C8 C3 C4 C5 . . . . 128.36(15) ?
O2 C4 C5 C6 . . . . -66.42(17) ?
C3 C4 C5 C6 . . . . 56.24(18) ?
O2 C4 C5 C1 . . . . -131.81(14) ?
C3 C4 C5 C1 . . . . -9.15(18) ?
C2 C1 C5 C6 . . . . -108.87(16) ?
C2 C1 C5 C4 . . . . 1.83(19) y
C6 C1 C5 C4 . . . . 110.70(16) ?
C4 C5 C6 C1 . . . . -96.92(16) ?
C2 C1 C6 C5 . . . . 95.46(16) ?
C5 C4 O2 S1 . . . . -146.30(11) ?
C3 C4 O2 S1 . . . . 94.74(13) y
C4 O2 S1 O3 . . . . -42.98(13) ?
C4 O2 S1 O4 . . . . -172.07(11) ?
C4 O2 S1 C9 . . . . 73.90(12) y
